data_4323276
loop_
_publ_author_name
'A. D\"ohring'
'R. Goddard'
'P. W. Jolly'
'C. Kr\"uger'
'V. R. Polyakov'

_publ_section_title
;
 Monomer-Trimer Isomerism in 3-Substituted Pentane-2,4-dione Derivatives
 of Nickel(II)
;
_journal_name_full 'Inorganic Chemistry'
_journal_page_first 177
_journal_page_last 183
_journal_paper_doi 10.1021/ic960441c
_journal_volume 36
_journal_year 1997
_chemical_formula_sum 'C22 H34 Ni O4'
_chemical_formula_weight 421.20
_chemical_name_common 'number 4'
_chemical_name_systematic
;
 ?
;
_space_group_IT_number 13
_symmetry_cell_setting monoclinic
_symmetry_Int_Tables_number 14
_symmetry_space_group_name_Hall '-P 2yac'
_symmetry_space_group_name_H-M 'P 1 2/n 1'
_atom_sites_solution_hydrogens geom
_atom_sites_solution_primary direct
_atom_sites_solution_secondary difmap
_audit_creation_method SHELXL
_cell_angle_alpha 90.00
_cell_angle_beta 92.46(3)
_cell_angle_gamma 90.00
_cell_formula_units_Z 2
_cell_length_a 13.718(3)
_cell_length_b 4.9620(10)
_cell_length_c 16.643(3)
_cell_measurement_reflns_used 25
_cell_measurement_temperature 293(2)
_cell_measurement_theta_max 31.48
_cell_measurement_theta_min 16.14
_cell_volume 1131.8(4)
_computing_structure_refinement 'SHELXL-93 (Sheldrick, 1993)'
_computing_structure_solution 'SHELXS-86 (Sheldrick, 1990)'
_diffrn_ambient_temperature 293(2)
_diffrn_radiation_monochromator graphite
_diffrn_radiation_source 'fine-focus sealed tube'
_diffrn_radiation_type CuK\a
_diffrn_radiation_wavelength 1.54178
_diffrn_reflns_av_R_equivalents 0.01
_diffrn_reflns_av_sigmaI/netI 0.2434
_diffrn_reflns_limit_h_max 17
_diffrn_reflns_limit_h_min -17
_diffrn_reflns_limit_k_max 6
_diffrn_reflns_limit_k_min 0
_diffrn_reflns_limit_l_max 20
_diffrn_reflns_limit_l_min 0
_diffrn_reflns_number 2707
_diffrn_reflns_theta_max 75.01
_diffrn_reflns_theta_min 4.09
_exptl_absorpt_coefficient_mu 1.409
_exptl_crystal_colour pink
_exptl_crystal_density_diffrn 1.236
_exptl_crystal_F_000 452
_exptl_crystal_size_max 0.70
_exptl_crystal_size_mid 0.14
_exptl_crystal_size_min 0.11
_refine_diff_density_max 0.692
_refine_diff_density_min -0.586
_refine_diff_density_rms 0.062
_refine_ls_extinction_coef 0.0158(15)
_refine_ls_extinction_expression Fc^*^=kFc[1+0.001xFc^2^\l^3^/sin(2\q)]^-1/4^
_refine_ls_extinction_method SHELXL
_refine_ls_goodness_of_fit_all 1.061
_refine_ls_goodness_of_fit_obs 1.112
_refine_ls_matrix_type full
_refine_ls_number_parameters 185
_refine_ls_number_reflns 2332
_refine_ls_number_restraints 4
_refine_ls_restrained_S_all 1.061
_refine_ls_restrained_S_obs 1.110
_refine_ls_R_factor_all 0.0619
_refine_ls_R_factor_obs 0.0532
_refine_ls_shift/esd_max 0.456
_refine_ls_shift/esd_mean 0.048
_refine_ls_structure_factor_coef Fsqd
_refine_ls_weighting_details 'w=1/[\s^2^(Fo^2^)+(0.0916P)^2^+0.2732P] where P=(Fo^2^+2Fc^2^)/3'
_refine_ls_weighting_scheme calc
_refine_ls_wR_factor_all 0.1574
_refine_ls_wR_factor_obs 0.1487
_reflns_number_observed 1924
_reflns_number_total 2332
_reflns_observed_criterion >2sigma(I)
_cod_data_source_file ic960441c_1.cif
_cod_data_source_block 2071
_cod_depositor_comments
;
The following automatic conversions were performed:

'_refine_ls_weighting_scheme' value 'calc
w=1/[\s^2^(Fo^2^)+(0.0916P)^2^+0.2732P] where P=(Fo^2^+2Fc^2^)/3' was
changed to 'calc'. New tag '_refine_ls_weighting_details' was
created. The value of the new tag was set to
'w=1/[\s^2^(Fo^2^)+(0.0916P)^2^+0.2732P] where P=(Fo^2^+2Fc^2^)/3'.

Automatic conversion script
Id: cif_fix_values 3143 2015-03-26 13:38:13Z robertas 
;
_cod_original_sg_symbol_H-M 'P 1 21/n 1'
_cod_database_code 4323276

loop_
_symmetry_equiv_pos_as_xyz
'x, y, z'
'-x+1/2, y, -z+1/2'
'-x, -y, -z'
'x-1/2, -y, z-1/2'

loop_
_atom_site_aniso_label
_atom_site_aniso_U_11
_atom_site_aniso_U_22
_atom_site_aniso_U_33
_atom_site_aniso_U_23
_atom_site_aniso_U_13
_atom_site_aniso_U_12
Ni1 0.0488(4) 0.0560(4) 0.0515(4) 0.0005(2) -0.0006(2) -0.0006(2)
O2 0.0577(9) 0.0641(11) 0.0566(9) 0.0012(8) 0.0023(7) 0.0049(8)
O1 0.0585(9) 0.0670(11) 0.0552(9) 0.0028(8) -0.0002(7) 0.0045(8)
C1 0.091(2) 0.099(3) 0.067(2) 0.017(2) 0.000(2) 0.020(2)
C2 0.0541(13) 0.0607(15) 0.0622(14) 0.0050(12) -0.0046(10) -0.0043(11)
C3 0.0527(12) 0.0502(13) 0.0675(14) 0.0013(11) -0.0031(10) -0.0050(10)
C4 0.0531(12) 0.0530(13) 0.0669(14) -0.0041(12) 0.0026(10) -0.0021(11)
C5 0.084(2) 0.082(2) 0.077(2) -0.004(2) 0.015(2) 0.017(2)
C6 0.0619(14) 0.0456(13) 0.079(2) 0.0004(13) -0.0038(12) -0.0039(11)
C7 0.0594(14) 0.0464(14) 0.079(2) 0.0001(13) -0.0002(12) -0.0037(11)
C8 0.065(2) 0.052(2) 0.094(2) 0.0053(14) -0.0041(14) -0.0043(12)
C9 0.060(2) 0.063(2) 0.106(2) 0.005(2) 0.000(2) 0.0017(13)
C10 0.078(2) 0.093(3) 0.102(3) 0.002(2) 0.002(2) 0.012(2)
C11 0.110(3) 0.110(4) 0.141(4) -0.009(3) -0.042(3) 0.021(3)

loop_
_atom_site_label
_atom_site_type_symbol
_atom_site_fract_x
_atom_site_fract_y
_atom_site_fract_z
_atom_site_U_iso_or_equiv
_atom_site_thermal_displace_type
_atom_site_occupancy
_atom_site_calc_flag
_atom_site_refinement_flags
_atom_site_disorder_group
Ni1 Ni 0.5000 0.5000 0.0000 0.0522(3) Uani 1 d S .
O2 O 0.58136(12) 0.3073(4) -0.06336(10) 0.0594(5) Uani 1 d . .
O1 O 0.53853(13) 0.3206(4) 0.09204(10) 0.0603(5) Uani 1 d . .
C1 C 0.6106(3) 0.0182(11) 0.1832(2) 0.0857(11) Uani 1 d . .
C2 C 0.5998(2) 0.1252(6) 0.0987(2) 0.0592(6) Uani 1 d . .
C3 C 0.6524(2) 0.0168(5) 0.0369(2) 0.0569(6) Uani 1 d . .
C4 C 0.6386(2) 0.1142(6) -0.0416(2) 0.0576(6) Uani 1 d . .
C5 C 0.6920(3) -0.0056(8) -0.1101(2) 0.0804(9) Uani 1 d D .
C6 C 0.7239(2) -0.2099(5) 0.0548(2) 0.0624(6) Uani 1 d . .
C7 C 0.8277(2) -0.1183(6) 0.0765(2) 0.0617(6) Uani 1 d . .
C8 C 0.8961(2) -0.3479(6) 0.1009(2) 0.0705(8) Uani 1 d . .
C9 C 1.0005(2) -0.2585(7) 0.1196(3) 0.0763(8) Uani 1 d . .
C10 C 1.0685(3) -0.4871(8) 0.1393(3) 0.0908(11) Uani 1 d . .
H10 H 1.0835(3) -0.6058(8) 0.0959(3) 0.080 Uiso 1 d R .
C11 C 1.1091(4) -0.5465(11) 0.2046(4) 0.122(2) Uani 1 d D .
H11' H 1.0944(4) -0.4142(11) 0.2444(4) 0.080 Uiso 1 d RD .
H1 H 0.5791(29) 0.1268(89) 0.2158(24) 0.091(12) Uiso 1 d . .
H1' H 0.6770(36) -0.0068(74) 0.2039(28) 0.110(16) Uiso 1 d . .
H1" H 0.5826(32) -0.1522(100) 0.1888(26) 0.108(15) Uiso 1 d . .
H5 H 0.6877(27) 0.1308(68) -0.1554(17) 0.085(10) Uiso 1 d D .
H5' H 0.7659(19) -0.0085(81) -0.1061(30) 0.126(18) Uiso 1 d D .
H5" H 0.6738(34) -0.1946(64) -0.1284(29) 0.134(17) Uiso 1 d D .
H6 H 0.7266(24) -0.3189(68) 0.0111(20) 0.077(10) Uiso 1 d . .
H6' H 0.7031(23) -0.3235(70) 0.0969(20) 0.075(9) Uiso 1 d . .
H7 H 0.8561(28) -0.0238(65) 0.0399(23) 0.072(10) Uiso 1 d . .
H7' H 0.8286(30) -0.0011(68) 0.1164(24) 0.083(11) Uiso 1 d . .
H8 H 0.8720(26) -0.4211(81) 0.1511(22) 0.082(10) Uiso 1 d . .
H8' H 0.8989(35) -0.4876(88) 0.0514(32) 0.119(17) Uiso 1 d . .
H9 H 1.0214(26) -0.1782(78) 0.0692(25) 0.090(11) Uiso 1 d . .
H9' H 1.0069(28) -0.1285(96) 0.1670(23) 0.097(11) Uiso 1 d . .
H11 H 1.1554(26) -0.6888(66) 0.2117(29) 0.137(17) Uiso 1 d D .

loop_
_atom_type_symbol
_atom_type_description
_atom_type_scat_dispersion_real
_atom_type_scat_dispersion_imag
_atom_type_scat_source
C C 0.0181 0.0091 'International Tables Vol C Tables 4.2.6.8 and 6.1.1.4'
H H 0.0000 0.0000 'International Tables Vol C Tables 4.2.6.8 and 6.1.1.4'
Ni Ni -3.0029 0.5091 'International Tables Vol C Tables 4.2.6.8 and 6.1.1.4'
O O 0.0492 0.0322 'International Tables Vol C Tables 4.2.6.8 and 6.1.1.4'

loop_
_geom_angle_atom_site_label_1
_geom_angle_atom_site_label_2
_geom_angle_atom_site_label_3
_geom_angle
_geom_angle_site_symmetry_1
_geom_angle_site_symmetry_3
_geom_angle_publ_flag
O1 Ni1 O1 180.0 3_665 . ?
O1 Ni1 O2 93.81(8) 3_665 3_665 ?
O1 Ni1 O2 86.19(8) . 3_665 ?
O1 Ni1 O2 86.19(8) 3_665 . ?
O1 Ni1 O2 93.81(8) . . ?
O2 Ni1 O2 180.0 3_665 . ?
C4 O2 Ni1 127.4(2) . . ?
C2 O1 Ni1 127.1(2) . . ?
C2 C1 H1 109.0(26) . . ?
C2 C1 H1' 115.5(27) . . ?
H1 C1 H1' 109.5(35) . . ?
C2 C1 H1" 112.8(28) . . ?
H1 C1 H1" 106.0(38) . . ?
H1' C1 H1" 103.5(35) . . ?
O1 C2 C3 125.9(2) . . ?
O1 C2 C1 112.6(3) . . ?
C3 C2 C1 121.5(3) . . ?
C2 C3 C4 120.3(2) . . ?
C2 C3 C6 119.6(3) . . ?
C4 C3 C6 120.1(3) . . ?
O2 C4 C3 125.4(2) . . ?
O2 C4 C5 113.1(2) . . ?
C3 C4 C5 121.4(3) . . ?
C4 C5 H5 106.6(21) . . ?
C4 C5 H5' 118.2(29) . . ?
H5 C5 H5' 94.9(33) . . ?
C4 C5 H5" 118.1(29) . . ?
H5 C5 H5" 112.9(36) . . ?
H5' C5 H5" 103.9(36) . . ?
C3 C6 C7 114.6(2) . . ?
C3 C6 H6 109.5(21) . . ?
C7 C6 H6 107.3(21) . . ?
C3 C6 H6' 111.9(20) . . ?
C7 C6 H6' 107.9(20) . . ?
H6 C6 H6' 105.0(27) . . ?
C8 C7 C6 113.5(2) . . ?
C8 C7 H7 107.5(23) . . ?
C6 C7 H7 115.7(24) . . ?
C8 C7 H7' 107.8(25) . . ?
C6 C7 H7' 110.9(27) . . ?
H7 C7 H7' 100.3(30) . . ?
C9 C8 C7 113.6(3) . . ?
C9 C8 H8 106.4(21) . . ?
C7 C8 H8 106.2(22) . . ?
C9 C8 H8' 106.2(26) . . ?
C7 C8 H8' 108.7(25) . . ?
H8 C8 H8' 115.9(34) . . ?
C10 C9 C8 113.4(3) . . ?
C10 C9 H9 107.0(22) . . ?
C8 C9 H9 104.6(22) . . ?
C10 C9 H9' 106.1(24) . . ?
C8 C9 H9' 113.1(22) . . ?
H9 C9 H9' 112.7(33) . . ?
C11 C10 C9 128.8(5) . . ?
C11 C10 H10 114.4(3) . . ?
C9 C10 H10 116.9(2) . . ?
C10 C11 H11' 110.1(3) . . ?
C10 C11 H11 123.9(33) . . ?
H11' C11 H11 125.4(31) . . ?

loop_
_geom_bond_atom_site_label_1
_geom_bond_atom_site_label_2
_geom_bond_distance
_geom_bond_site_symmetry_2
_geom_bond_publ_flag
Ni1 O1 1.830(2) 3_665 ?
Ni1 O1 1.830(2) . ?
Ni1 O2 1.837(2) 3_665 ?
Ni1 O2 1.837(2) . ?
O2 C4 1.281(3) . ?
O1 C2 1.285(3) . ?
C1 C2 1.505(4) . ?
C1 H1 0.89(4) . ?
C1 H1' 0.97(5) . ?
C1 H1" 0.93(5) . ?
C2 C3 1.389(4) . ?
C3 C4 1.397(4) . ?
C3 C6 1.514(4) . ?
C4 C5 1.505(4) . ?
C5 H5 1.01(2) . ?
C5 H5' 1.01(3) . ?
C5 H5" 1.01(3) . ?
C6 C7 1.524(4) . ?
C6 H6 0.91(3) . ?
C6 H6' 0.95(3) . ?
C7 C8 1.519(4) . ?
C7 H7 0.87(4) . ?
C7 H7' 0.88(4) . ?
C8 C9 1.519(4) . ?
C8 H8 0.98(4) . ?
C8 H8' 1.08(5) . ?
C9 C10 1.497(5) . ?
C9 H9 0.98(4) . ?
C9 H9' 1.02(4) . ?
C10 C11 1.236(7) . ?
C10 H10 0.96 . ?
C11 H11' 0.96 . ?
C11 H11 0.954(10) . ?

loop_
_geom_torsion_atom_site_label_1
_geom_torsion_atom_site_label_2
_geom_torsion_atom_site_label_3
_geom_torsion_atom_site_label_4
_geom_torsion
_geom_torsion_site_symmetry_1
_geom_torsion_site_symmetry_2
_geom_torsion_site_symmetry_3
_geom_torsion_site_symmetry_4
_geom_torsion_publ_flag
C3 C6 C7 C8 175.2(3) . . . . ?
C6 C7 C8 C9 177.8(3) . . . . ?
C7 C8 C9 C10 -176.9(3) . . . . ?
C8 C9 C10 C11 -110.2(6) . . . . ?
